data_1545692
loop_
_publ_author_name
'Wang, Xinxin'
'Fan, Linlin'
'Ma, Yanping'
'Guo, Cunyue'
'Solan, Gregory'
'Sun, Yang'
'Sun, Wen Hua'

_publ_section_title
;
 Elastomeric polyethylenes accessible via ethylene homo-polymerization
 using an unsymmetrical \a-diimino-nickel catalyst
;
_journal_name_full 'Polym. Chem.'
_journal_paper_doi 10.1039/C7PY00434F
_journal_year 2017
_chemical_formula_sum 'C69 H58 Br2 N2 Ni'
_chemical_formula_weight 1133.70
_chemical_name_systematic
; 
 ? 
;
_space_group_IT_number 14
_symmetry_cell_setting monoclinic
_symmetry_space_group_name_Hall '-P 2ybc'
_symmetry_space_group_name_H-M 'P 1 21/c 1'
_atom_sites_solution_hydrogens geom
_atom_sites_solution_primary direct
_atom_sites_solution_secondary difmap
_audit_creation_method SHELXL-97
_audit_update_record
;
2017-03-10 deposited with the CCDC.
2017-04-05 downloaded from the CCDC.
;
_cell_angle_alpha 90.00
_cell_angle_beta 94.22(3)
_cell_angle_gamma 90.00
_cell_formula_units_Z 4
_cell_length_a 15.579(3)
_cell_length_b 20.196(4)
_cell_length_c 21.046(4)
_cell_measurement_reflns_used 20476
_cell_measurement_temperature 446(2)
_cell_measurement_theta_max 27.4552
_cell_measurement_theta_min 1.3107
_cell_volume 6604(2)
_computing_cell_refinement 'CrystalClear (Rigaku Inc., 2007)'
_computing_data_collection 'CrystalClear (Rigaku Inc., 2007)'
_computing_data_reduction 'CrystalClear (Rigaku Inc., 2007)'
_computing_molecular_graphics 'XP in Siemens SHELXTL (Sheldrick, 1994)'
_computing_publication_material 'SHELX97 (Sheldrick, 1997)'
_computing_structure_refinement 'SHELXL-97 (Sheldrick, 1997)'
_computing_structure_solution 'SHELXS-97 (Sheldrick, 1990)'
_diffrn_ambient_temperature 446(2)
_diffrn_measured_fraction_theta_full 0.996
_diffrn_measured_fraction_theta_max 0.996
_diffrn_measurement_device_type 'MM007-HF CCD(Saturn 724+)'
_diffrn_measurement_method '\w scans at fixed \c = 45\%'
_diffrn_radiation_monochromator graphite
_diffrn_radiation_source 'fine-focus sealed tube'
_diffrn_radiation_type MoK\a
_diffrn_radiation_wavelength 0.71073
_diffrn_reflns_av_R_equivalents 0.1294
_diffrn_reflns_av_sigmaI/netI 0.0783
_diffrn_reflns_limit_h_max 20
_diffrn_reflns_limit_h_min -20
_diffrn_reflns_limit_k_max 26
_diffrn_reflns_limit_k_min -26
_diffrn_reflns_limit_l_max 27
_diffrn_reflns_limit_l_min -27
_diffrn_reflns_number 84415
_diffrn_reflns_theta_full 27.41
_diffrn_reflns_theta_max 27.41
_diffrn_reflns_theta_min 1.31
_exptl_absorpt_coefficient_mu 1.541
_exptl_absorpt_correction_T_max 0.8587
_exptl_absorpt_correction_T_min 0.7163
_exptl_crystal_colour red
_exptl_crystal_density_diffrn 1.140
_exptl_crystal_density_method 'not measured'
_exptl_crystal_description block
_exptl_crystal_F_000 2336
_exptl_crystal_size_max 0.23
_exptl_crystal_size_mid 0.13
_exptl_crystal_size_min 0.10
_platon_squeeze_details
;
;
_refine_diff_density_max 1.130
_refine_diff_density_min -0.727
_refine_diff_density_rms 0.093
_refine_ls_extinction_method none
_refine_ls_goodness_of_fit_ref 1.124
_refine_ls_hydrogen_treatment mixed
_refine_ls_matrix_type full
_refine_ls_number_parameters 671
_refine_ls_number_reflns 14955
_refine_ls_number_restraints 0
_refine_ls_restrained_S_all 1.124
_refine_ls_R_factor_all 0.1232
_refine_ls_R_factor_gt 0.0944
_refine_ls_shift/su_max 0.014
_refine_ls_shift/su_mean 0.001
_refine_ls_structure_factor_coef Fsqd
_refine_ls_weighting_scheme calc
_refine_ls_wR_factor_gt 0.2417
_refine_ls_wR_factor_ref 0.2632
_reflns_number_gt 10936
_reflns_number_total 14955
_reflns_threshold_expression >2sigma(I)
_cod_data_source_file c7py00434f2.cif
_cod_data_source_block Ni3
_cod_original_sg_symbol_H-M P21/c
_cod_database_code 1545692

loop_
_symmetry_equiv_pos_as_xyz
'x, y, z'
'-x, y+1/2, -z+1/2'
'-x, -y, -z'
'x, -y-1/2, z-1/2'

loop_
_atom_site_label
_atom_site_type_symbol
_atom_site_fract_x
_atom_site_fract_y
_atom_site_fract_z
_atom_site_U_iso_or_equiv
_atom_site_adp_type
_atom_site_occupancy
_atom_site_symmetry_multiplicity
_atom_site_calc_flag
_atom_site_refinement_flags
Ni1 Ni 0.25666(4) 0.75074(3) 0.30008(3) 0.03448(17) Uani 1 1 d .
Br2 Br 0.21426(4) 0.65145(3) 0.25038(3) 0.05058(18) Uani 1 1 d .
Br1 Br 0.22507(4) 0.85382(3) 0.25248(2) 0.05267(18) Uani 1 1 d .
N2 N 0.2350(2) 0.75186(15) 0.39454(18) 0.0307(8) Uani 1 1 d .
N1 N 0.3817(2) 0.74944(16) 0.33482(18) 0.0314(8) Uani 1 1 d .
C11 C 0.3069(3) 0.75087(19) 0.4301(2) 0.0308(9) Uani 1 1 d .
C26 C 0.1132(3) 0.6921(2) 0.4360(2) 0.0364(10) Uani 1 1 d .
C30 C 0.1154(3) 0.8145(2) 0.4361(2) 0.0368(10) Uani 1 1 d .
C18 C 0.4953(3) 0.6868(2) 0.2855(2) 0.0401(11) Uani 1 1 d .
C45 C 0.2224(3) 0.6034(2) 0.4697(2) 0.0378(10) Uani 1 1 d .
C56 C 0.0757(4) 0.5160(3) 0.4317(3) 0.0559(14) Uani 1 1 d .
H56 H 0.1096 0.5078 0.4691 0.067 Uiso 1 1 calc R
C13 C 0.4598(3) 0.7480(2) 0.3016(2) 0.0356(10) Uani 1 1 d .
C10 C 0.3308(3) 0.7499(2) 0.4986(2) 0.0345(10) Uani 1 1 d .
C25 C 0.1535(3) 0.7531(2) 0.4232(2) 0.0339(10) Uani 1 1 d .
C32 C 0.2296(3) 0.8983(2) 0.4708(2) 0.0412(11) Uani 1 1 d .
C9 C 0.2868(3) 0.7511(2) 0.5531(2) 0.0360(10) Uani 1 1 d .
H9 H 0.2270 0.7527 0.5505 0.043 Uiso 1 1 calc R
C14 C 0.4993(3) 0.8087(2) 0.2878(2) 0.0392(10) Uani 1 1 d .
C29 C 0.0365(3) 0.8139(2) 0.4634(2) 0.0425(11) Uani 1 1 d .
H29 H 0.0101 0.8539 0.4720 0.051 Uiso 1 1 calc R
C50 C 0.3042(3) 0.5856(2) 0.4516(3) 0.0451(11) Uani 1 1 d .
H50 H 0.3159 0.5867 0.4089 0.054 Uiso 1 1 calc R
C12 C 0.4228(3) 0.7458(2) 0.5045(2) 0.0360(10) Uani 1 1 d .
C33 C 0.2128(3) 0.9031(3) 0.5345(3) 0.0509(13) Uani 1 1 d .
H33 H 0.1572 0.8945 0.5458 0.061 Uiso 1 1 calc R
C44 C 0.1536(3) 0.6264(2) 0.4185(2) 0.0340(9) Uani 1 1 d .
H44 H 0.1840 0.6351 0.3802 0.041 Uiso 1 1 calc R
C31 C 0.1596(3) 0.8796(2) 0.4198(2) 0.0380(10) Uani 1 1 d .
H31 H 0.1895 0.8703 0.3815 0.046 Uiso 1 1 calc R
C22 C 0.4514(3) 0.6211(3) 0.2976(2) 0.0469(12) Uani 1 1 d .
H22 H 0.3959 0.6309 0.3145 0.056 Uiso 1 1 calc R
C8 C 0.3343(4) 0.7499(2) 0.6130(3) 0.0466(12) Uani 1 1 d .
H8 H 0.3050 0.7520 0.6498 0.056 Uiso 1 1 calc R
C36 C 0.3767(4) 0.9278(3) 0.5018(3) 0.0625(16) Uani 1 1 d .
H36 H 0.4324 0.9356 0.4906 0.075 Uiso 1 1 calc R
C20 C 0.4465(4) 0.9164(3) 0.2406(3) 0.0665(17) Uani 1 1 d .
H20A H 0.5013 0.9291 0.2263 0.100 Uiso 1 1 calc R
H20B H 0.4137 0.9553 0.2486 0.100 Uiso 1 1 calc R
H20C H 0.4159 0.8902 0.2083 0.100 Uiso 1 1 calc R
C17 C 0.5735(3) 0.6873(3) 0.2564(2) 0.0483(13) Uani 1 1 d .
H17 H 0.5981 0.6475 0.2449 0.058 Uiso 1 1 calc R
C15 C 0.5780(3) 0.8055(3) 0.2593(2) 0.0493(13) Uani 1 1 d .
H15 H 0.6060 0.8447 0.2500 0.059 Uiso 1 1 calc R
C46 C 0.2062(3) 0.6014(2) 0.5348(2) 0.0408(11) Uani 1 1 d .
H46 H 0.1529 0.6142 0.5478 0.049 Uiso 1 1 calc R
C27 C 0.0345(3) 0.6951(3) 0.4640(2) 0.0425(11) Uani 1 1 d .
H27 H 0.0069 0.6558 0.4733 0.051 Uiso 1 1 calc R
C21 C 0.5143(4) 0.9131(3) 0.3544(3) 0.0698(18) Uani 1 1 d .
H21A H 0.5255 0.8846 0.3906 0.105 Uiso 1 1 calc R
H21B H 0.4833 0.9515 0.3669 0.105 Uiso 1 1 calc R
H21C H 0.5679 0.9266 0.3386 0.105 Uiso 1 1 calc R
C39 C 0.0459(5) 0.9296(4) 0.3451(3) 0.081(2) Uani 1 1 d .
H39 H 0.0481 0.8907 0.3216 0.097 Uiso 1 1 calc R
C19 C 0.4604(3) 0.8757(3) 0.3019(3) 0.0493(12) Uani 1 1 d .
H19 H 0.4036 0.8676 0.3176 0.059 Uiso 1 1 calc R
C28 C -0.0037(3) 0.7548(2) 0.4782(3) 0.0451(12) Uani 1 1 d .
C1 C 0.3886(3) 0.74820(19) 0.3958(2) 0.0308(9) Uani 1 1 d .
C16 C 0.6142(3) 0.7464(3) 0.2448(3) 0.0526(15) Uani 1 1 d .
H16 H 0.6670 0.7459 0.2268 0.063 Uiso 1 1 calc R
C47 C 0.2713(4) 0.5798(3) 0.5796(2) 0.0499(13) Uani 1 1 d .
H47 H 0.2605 0.5763 0.6223 0.060 Uiso 1 1 calc R
C6 C 0.4704(3) 0.7435(2) 0.5633(2) 0.0436(12) Uani 1 1 d .
C51 C 0.0863(3) 0.5741(2) 0.3996(2) 0.0420(11) Uani 1 1 d .
C35 C 0.3572(4) 0.9325(3) 0.5651(3) 0.0610(15) Uani 1 1 d .
H35 H 0.4000 0.9441 0.5963 0.073 Uiso 1 1 calc R
C2 C 0.4609(3) 0.7450(2) 0.4451(2) 0.0370(10) Uani 1 1 d .
C38 C 0.0962(3) 0.9358(3) 0.4013(3) 0.0461(12) Uani 1 1 d .
C42 C 0.0333(5) 1.0434(3) 0.4118(4) 0.080(2) Uani 1 1 d .
H42 H 0.0299 1.0821 0.4354 0.096 Uiso 1 1 calc R
C37 C 0.3121(3) 0.9112(2) 0.4556(3) 0.0460(12) Uani 1 1 d .
H37 H 0.3251 0.9088 0.4132 0.055 Uiso 1 1 calc R
C5 C 0.5613(4) 0.7397(3) 0.5609(3) 0.0661(18) Uani 1 1 d .
H5 H 0.5961 0.7384 0.5988 0.079 Uiso 1 1 calc R
C4 C 0.5986(4) 0.7377(4) 0.5037(3) 0.074(2) Uani 1 1 d .
H4 H 0.6581 0.7341 0.5039 0.089 Uiso 1 1 calc R
C41 C -0.0163(5) 1.0377(4) 0.3578(4) 0.091(2) Uani 1 1 d .
H41 H -0.0548 1.0710 0.3447 0.109 Uiso 1 1 calc R
C34 C 0.2748(4) 0.9202(3) 0.5819(3) 0.0609(15) Uani 1 1 d .
H34 H 0.2614 0.9232 0.6241 0.073 Uiso 1 1 calc R
C7 C 0.4230(4) 0.7457(2) 0.6184(2) 0.0469(12) Uani 1 1 d .
H7 H 0.4521 0.7443 0.6586 0.056 Uiso 1 1 calc R
C3 C 0.5489(3) 0.7412(3) 0.4442(3) 0.0503(14) Uani 1 1 d .
H3 H 0.5752 0.7408 0.4060 0.060 Uiso 1 1 calc R
C52 C 0.0310(5) 0.5869(4) 0.3462(3) 0.084(2) Uani 1 1 d .
H52 H 0.0348 0.6268 0.3245 0.101 Uiso 1 1 calc R
C23 C 0.4335(4) 0.5817(3) 0.2353(3) 0.0641(16) Uani 1 1 d .
H23A H 0.4026 0.6091 0.2041 0.096 Uiso 1 1 calc R
H23B H 0.3998 0.5432 0.2434 0.096 Uiso 1 1 calc R
H23C H 0.4871 0.5682 0.2195 0.096 Uiso 1 1 calc R
C49 C 0.3672(3) 0.5664(3) 0.4974(3) 0.0528(13) Uani 1 1 d .
H49 H 0.4214 0.5550 0.4850 0.063 Uiso 1 1 calc R
C57 C -0.0896(3) 0.7583(3) 0.5109(3) 0.0515(14) Uani 1 1 d .
H57 H -0.1144 0.8019 0.5006 0.062 Uiso 1 1 calc R
C53 C -0.0308(5) 0.5393(5) 0.3249(4) 0.107(3) Uani 1 1 d .
H53 H -0.0668 0.5477 0.2886 0.129 Uiso 1 1 calc R
C40 C -0.0094(5) 0.9818(4) 0.3222(4) 0.095(3) Uani 1 1 d .
H40 H -0.0408 0.9779 0.2830 0.114 Uiso 1 1 calc R
C58 C -0.0773(4) 0.7547(3) 0.5834(3) 0.0549(15) Uani 1 1 d .
C43 C 0.0909(4) 0.9934(3) 0.4350(3) 0.0566(14) Uani 1 1 d .
H43 H 0.1249 0.9995 0.4728 0.068 Uiso 1 1 calc R
C61 C -0.0616(7) 0.7511(4) 0.7183(5) 0.106(3) Uani 1 1 d .
H61 H -0.0564 0.7469 0.7624 0.127 Uiso 1 1 calc R
C55 C 0.0149(5) 0.4686(4) 0.4094(4) 0.078(2) Uani 1 1 d .
H55 H 0.0114 0.4285 0.4308 0.094 Uiso 1 1 calc R
C24 C 0.5046(4) 0.5794(3) 0.3478(3) 0.0612(15) Uani 1 1 d .
H24A H 0.5581 0.5668 0.3313 0.092 Uiso 1 1 calc R
H24B H 0.4728 0.5404 0.3574 0.092 Uiso 1 1 calc R
H24C H 0.5159 0.6051 0.3859 0.092 Uiso 1 1 calc R
C59 C -0.1422(6) 0.7761(6) 0.6198(5) 0.128(4) Uani 1 1 d .
H59 H -0.1930 0.7920 0.5994 0.153 Uiso 1 1 calc R
C54 C -0.0386(5) 0.4806(4) 0.3570(3) 0.087(2) Uani 1 1 d .
H54 H -0.0800 0.4497 0.3430 0.105 Uiso 1 1 calc R
C48 C 0.3518(4) 0.5638(3) 0.5602(3) 0.0586(15) Uani 1 1 d .
H48 H 0.3956 0.5511 0.5903 0.070 Uiso 1 1 calc R
C60 C -0.1335(8) 0.7745(7) 0.6881(5) 0.152(5) Uani 1 1 d .
H60 H -0.1781 0.7897 0.7113 0.182 Uiso 1 1 calc R
C62 C 0.0019(6) 0.7343(5) 0.6836(4) 0.117(4) Uani 1 1 d .
H62 H 0.0536 0.7208 0.7045 0.140 Uiso 1 1 calc R
C69 C -0.1723(4) 0.6517(3) 0.5130(4) 0.076(2) Uani 1 1 d .
H69 H -0.1508 0.6442 0.5548 0.091 Uiso 1 1 calc R
C63 C -0.0042(5) 0.7354(4) 0.6174(3) 0.087(2) Uani 1 1 d .
H63 H 0.0431 0.7226 0.5959 0.105 Uiso 1 1 calc R
C64 C -0.1497(4) 0.7095(3) 0.4821(3) 0.0670(17) Uani 1 1 d .
C65 C -0.1844(5) 0.7238(5) 0.4192(4) 0.098(3) Uani 1 1 d .
H65 H -0.1739 0.7635 0.3989 0.118 Uiso 1 1 calc R
C68 C -0.2276(5) 0.6038(4) 0.4818(4) 0.093(2) Uani 1 1 d .
H68 H -0.2421 0.5656 0.5033 0.111 Uiso 1 1 calc R
C67 C -0.2593(5) 0.6135(5) 0.4205(5) 0.104(3) Uani 1 1 d .
H67 H -0.2950 0.5820 0.4000 0.125 Uiso 1 1 calc R
C66 C -0.2379(6) 0.6715(5) 0.3885(5) 0.106(3) Uani 1 1 d .
H66 H -0.2584 0.6769 0.3462 0.127 Uiso 1 1 calc R

loop_
_atom_site_aniso_label
_atom_site_aniso_U_11
_atom_site_aniso_U_22
_atom_site_aniso_U_33
_atom_site_aniso_U_23
_atom_site_aniso_U_13
_atom_site_aniso_U_12
Ni1 0.0299(3) 0.0447(4) 0.0291(3) -0.0008(2) 0.0032(2) 0.0004(2)
Br2 0.0525(3) 0.0531(3) 0.0464(3) -0.0086(2) 0.0054(2) -0.0080(2)
Br1 0.0646(4) 0.0510(3) 0.0431(3) 0.0087(2) 0.0087(3) 0.0075(2)
N2 0.0301(18) 0.0303(19) 0.0318(19) -0.0009(14) 0.0022(15) 0.0015(13)
N1 0.0301(18) 0.0332(19) 0.032(2) -0.0021(14) 0.0113(15) 0.0003(14)
C11 0.033(2) 0.033(2) 0.028(2) 0.0073(16) 0.0085(17) 0.0004(16)
C26 0.024(2) 0.051(3) 0.035(2) 0.003(2) 0.0033(17) -0.0065(18)
C30 0.036(2) 0.037(2) 0.038(3) 0.0031(19) 0.0063(19) 0.0002(18)
C18 0.033(2) 0.052(3) 0.036(3) 0.002(2) 0.0029(19) 0.011(2)
C45 0.031(2) 0.030(2) 0.052(3) -0.005(2) 0.000(2) -0.0069(17)
C56 0.058(3) 0.048(3) 0.060(4) 0.003(3) -0.008(3) -0.008(3)
C13 0.028(2) 0.051(3) 0.028(2) 0.0018(19) 0.0039(17) -0.0015(18)
C10 0.033(2) 0.041(3) 0.029(2) -0.0044(18) 0.0061(18) -0.0062(18)
C25 0.026(2) 0.041(3) 0.035(2) -0.0010(18) 0.0077(18) 0.0022(17)
C32 0.052(3) 0.047(3) 0.027(2) 0.0015(19) 0.016(2) -0.005(2)
C9 0.038(2) 0.042(3) 0.029(2) 0.0035(18) 0.0078(18) -0.0027(18)
C14 0.033(2) 0.053(3) 0.033(2) 0.001(2) 0.0091(19) -0.005(2)
C29 0.036(2) 0.046(3) 0.048(3) 0.003(2) 0.011(2) 0.009(2)
C50 0.044(3) 0.045(3) 0.047(3) 0.005(2) 0.007(2) 0.007(2)
C12 0.038(2) 0.043(3) 0.027(2) -0.0007(18) 0.0038(18) -0.0010(18)
C33 0.044(3) 0.052(3) 0.057(3) 0.002(2) 0.004(2) -0.005(2)
C44 0.030(2) 0.027(2) 0.046(3) -0.0051(18) 0.0078(18) -0.0014(16)
C31 0.040(2) 0.045(3) 0.031(2) -0.0015(19) 0.0120(19) -0.002(2)
C22 0.047(3) 0.053(3) 0.039(3) -0.013(2) 0.000(2) 0.015(2)
C8 0.051(3) 0.056(3) 0.035(3) -0.004(2) 0.010(2) -0.007(2)
C36 0.053(3) 0.071(4) 0.062(4) 0.008(3) -0.004(3) -0.017(3)
C20 0.082(4) 0.058(4) 0.061(4) 0.022(3) 0.020(3) 0.003(3)
C17 0.036(3) 0.070(4) 0.041(3) 0.001(2) 0.016(2) 0.018(2)
C15 0.039(3) 0.071(4) 0.038(3) 0.003(2) 0.006(2) -0.008(2)
C46 0.047(3) 0.043(3) 0.034(3) -0.004(2) 0.014(2) 0.001(2)
C27 0.032(2) 0.055(3) 0.042(3) 0.017(2) 0.010(2) -0.005(2)
C21 0.068(4) 0.075(4) 0.069(4) -0.030(3) 0.020(3) -0.023(3)
C39 0.086(5) 0.080(5) 0.072(4) -0.008(4) -0.027(4) 0.034(4)
C19 0.043(3) 0.050(3) 0.056(3) -0.008(2) 0.019(2) -0.010(2)
C28 0.029(2) 0.054(3) 0.054(3) 0.007(2) 0.016(2) 0.006(2)
C1 0.0247(19) 0.035(2) 0.034(2) -0.0078(17) 0.0073(17) -0.0021(16)
C16 0.032(3) 0.086(4) 0.041(3) 0.013(3) 0.009(2) 0.013(2)
C47 0.068(4) 0.054(3) 0.028(3) 0.001(2) -0.004(2) -0.005(3)
C6 0.043(3) 0.054(3) 0.033(3) -0.005(2) 0.000(2) 0.001(2)
C51 0.043(3) 0.046(3) 0.037(3) 0.000(2) 0.013(2) -0.007(2)
C35 0.075(4) 0.053(3) 0.052(4) 0.000(3) -0.014(3) -0.014(3)
C2 0.029(2) 0.050(3) 0.033(2) -0.0064(19) 0.0047(18) 0.0037(18)
C38 0.040(3) 0.043(3) 0.055(3) 0.013(2) 0.002(2) 0.005(2)
C42 0.091(5) 0.064(4) 0.088(5) -0.005(4) 0.023(4) 0.038(4)
C37 0.047(3) 0.039(3) 0.053(3) 0.003(2) 0.008(2) -0.006(2)
C5 0.038(3) 0.120(6) 0.039(3) -0.005(3) -0.007(2) 0.009(3)
C4 0.039(3) 0.134(7) 0.048(4) -0.017(3) -0.002(3) 0.009(3)
C41 0.091(6) 0.090(6) 0.090(6) 0.013(4) 0.002(5) 0.042(5)
C34 0.071(4) 0.055(3) 0.057(4) 0.003(3) 0.004(3) -0.010(3)
C7 0.059(3) 0.054(3) 0.028(2) -0.006(2) -0.001(2) 0.001(2)
C3 0.030(2) 0.081(4) 0.040(3) -0.006(2) 0.005(2) 0.002(2)
C52 0.090(5) 0.094(5) 0.063(4) 0.021(4) -0.029(4) -0.038(4)
C23 0.066(4) 0.053(3) 0.073(4) -0.013(3) 0.004(3) 0.012(3)
C49 0.038(3) 0.064(4) 0.057(3) 0.002(3) 0.007(2) 0.007(2)
C57 0.027(2) 0.058(3) 0.070(4) 0.000(3) 0.012(2) -0.005(2)
C53 0.088(6) 0.139(8) 0.090(6) 0.011(5) -0.031(5) -0.053(6)
C40 0.089(6) 0.096(6) 0.096(6) 0.001(5) -0.024(5) 0.037(5)
C58 0.043(3) 0.066(4) 0.058(4) -0.003(3) 0.019(3) -0.007(2)
C43 0.068(4) 0.044(3) 0.059(4) -0.004(3) 0.011(3) 0.014(3)
C61 0.083(6) 0.169(11) 0.066(5) -0.027(5) 0.007(5) -0.005(5)
C55 0.080(5) 0.065(4) 0.088(5) -0.002(4) 0.000(4) -0.029(4)
C24 0.067(4) 0.061(4) 0.055(4) 0.006(3) 0.005(3) 0.019(3)
C59 0.067(5) 0.211(11) 0.110(8) 0.019(8) 0.039(5) 0.022(7)
C54 0.078(5) 0.116(7) 0.067(5) -0.018(4) -0.001(4) -0.054(5)
C48 0.044(3) 0.065(4) 0.065(4) 0.002(3) -0.008(3) 0.010(3)
C60 0.098(8) 0.284(15) 0.079(7) -0.026(8) 0.043(6) 0.004(9)
C62 0.064(5) 0.224(11) 0.063(5) -0.020(6) 0.012(4) -0.018(6)
C69 0.060(4) 0.049(4) 0.117(6) 0.011(3) -0.008(4) -0.009(3)
C63 0.051(4) 0.161(8) 0.051(4) -0.009(4) 0.012(3) -0.008(4)
C64 0.036(3) 0.081(5) 0.086(5) 0.006(4) 0.017(3) 0.005(3)
C65 0.057(4) 0.174(8) 0.063(5) 0.008(5) -0.005(4) -0.012(5)
C68 0.068(5) 0.078(5) 0.130(7) -0.011(5) -0.002(5) -0.006(4)
C67 0.054(4) 0.114(7) 0.140(8) -0.028(6) -0.025(5) -0.006(4)
C66 0.091(6) 0.113(7) 0.109(7) -0.003(6) -0.018(5) -0.008(5)

loop_
_atom_type_symbol
_atom_type_description
_atom_type_scat_dispersion_real
_atom_type_scat_dispersion_imag
_atom_type_scat_source
C C 0.0033 0.0016 'International Tables Vol C Tables 4.2.6.8 and 6.1.1.4'
H H 0.0000 0.0000 'International Tables Vol C Tables 4.2.6.8 and 6.1.1.4'
N N 0.0061 0.0033 'International Tables Vol C Tables 4.2.6.8 and 6.1.1.4'
Ni Ni 0.3393 1.1124 'International Tables Vol C Tables 4.2.6.8 and 6.1.1.4'
Br Br -0.2901 2.4595 'International Tables Vol C Tables 4.2.6.8 and 6.1.1.4'

loop_
_geom_angle_atom_site_label_1
_geom_angle_atom_site_label_2
_geom_angle_atom_site_label_3
_geom_angle
N1 Ni1 N2 82.65(15)
N1 Ni1 Br2 112.50(9)
N2 Ni1 Br2 112.61(9)
N1 Ni1 Br1 109.32(10)
N2 Ni1 Br1 111.19(9)
Br2 Ni1 Br1 121.82(4)
C11 N2 C25 120.4(4)
C11 N2 Ni1 111.3(3)
C25 N2 Ni1 128.3(3)
C1 N1 C13 118.1(4)
C1 N1 Ni1 111.7(3)
C13 N1 Ni1 130.1(3)
N2 C11 C10 135.4(4)
N2 C11 C1 116.6(4)
C10 C11 C1 108.0(4)
C27 C26 C25 117.1(4)
C27 C26 C44 121.9(4)
C25 C26 C44 120.9(4)
C29 C30 C25 118.0(4)
C29 C30 C31 121.5(4)
C25 C30 C31 120.5(4)
C17 C18 C13 117.9(5)
C17 C18 C22 119.7(4)
C13 C18 C22 122.5(4)
C50 C45 C46 119.1(5)
C50 C45 C44 119.3(4)
C46 C45 C44 121.6(4)
C51 C56 C55 121.5(6)
C51 C56 H56 119.2
C55 C56 H56 119.2
C18 C13 C14 122.0(4)
C18 C13 N1 119.6(4)
C14 C13 N1 118.4(4)
C9 C10 C12 119.0(4)
C9 C10 C11 135.6(4)
C12 C10 C11 105.4(4)
C30 C25 C26 121.9(4)
C30 C25 N2 119.5(4)
C26 C25 N2 118.6(4)
C37 C32 C33 117.3(5)
C37 C32 C31 121.2(4)
C33 C32 C31 121.5(4)
C10 C9 C8 118.7(5)
C10 C9 H9 120.6
C8 C9 H9 120.6
C15 C14 C13 117.1(5)
C15 C14 C19 119.7(4)
C13 C14 C19 123.2(4)
C28 C29 C30 121.5(4)
C28 C29 H29 119.3
C30 C29 H29 119.3
C49 C50 C45 119.8(5)
C49 C50 H50 120.1
C45 C50 H50 120.1
C6 C12 C2 123.3(5)
C6 C12 C10 122.8(4)
C2 C12 C10 113.9(4)
C34 C33 C32 122.9(5)
C34 C33 H33 118.6
C32 C33 H33 118.6
C51 C44 C26 112.3(4)
C51 C44 C45 114.0(4)
C26 C44 C45 111.9(4)
C51 C44 H44 106.0
C26 C44 H44 106.0
C45 C44 H44 106.0
C32 C31 C30 111.5(4)
C32 C31 C38 114.2(4)
C30 C31 C38 113.5(4)
C32 C31 H31 105.6
C30 C31 H31 105.6
C38 C31 H31 105.6
C18 C22 C23 111.3(5)
C18 C22 C24 111.4(4)
C23 C22 C24 110.7(5)
C18 C22 H22 107.7
C23 C22 H22 107.7
C24 C22 H22 107.7
C7 C8 C9 122.1(5)
C7 C8 H8 119.0
C9 C8 H8 119.0
C37 C36 C35 119.3(6)
C37 C36 H36 120.3
C35 C36 H36 120.3
C19 C20 H20A 109.5
C19 C20 H20B 109.5
H20A C20 H20B 109.5
C19 C20 H20C 109.5
H20A C20 H20C 109.5
H20B C20 H20C 109.5
C16 C17 C18 120.6(5)
C16 C17 H17 119.7
C18 C17 H17 119.7
C16 C15 C14 121.5(5)
C16 C15 H15 119.2
C14 C15 H15 119.2
C47 C46 C45 119.3(5)
C47 C46 H46 120.4
C45 C46 H46 120.4
C28 C27 C26 122.1(4)
C28 C27 H27 119.0
C26 C27 H27 119.0
C19 C21 H21A 109.5
C19 C21 H21B 109.5
H21A C21 H21B 109.5
C19 C21 H21C 109.5
H21A C21 H21C 109.5
H21B C21 H21C 109.5
C38 C39 C40 121.0(7)
C38 C39 H39 119.5
C40 C39 H39 119.5
C14 C19 C20 110.3(4)
C14 C19 C21 111.9(5)
C20 C19 C21 112.3(5)
C14 C19 H19 107.4
C20 C19 H19 107.4
C21 C19 H19 107.4
C27 C28 C29 119.3(4)
C27 C28 C57 122.2(4)
C29 C28 C57 118.5(4)
N1 C1 C2 135.2(4)
N1 C1 C11 117.8(4)
C2 C1 C11 107.0(4)
C15 C16 C17 120.8(5)
C15 C16 H16 119.6
C17 C16 H16 119.6
C48 C47 C46 120.1(5)
C48 C47 H47 119.9
C46 C47 H47 120.0
C12 C6 C7 116.6(5)
C12 C6 C5 115.9(5)
C7 C6 C5 127.5(5)
C56 C51 C52 117.9(5)
C56 C51 C44 124.9(5)
C52 C51 C44 117.2(5)
C34 C35 C36 120.4(6)
C34 C35 H35 119.8
C36 C35 H35 119.8
C3 C2 C12 119.6(5)
C3 C2 C1 134.7(5)
C12 C2 C1 105.7(4)
C43 C38 C39 118.2(5)
C43 C38 C31 123.9(5)
C39 C38 C31 117.8(5)
C41 C42 C43 123.1(7)
C41 C42 H42 118.4
C43 C42 H42 118.4
C32 C37 C36 121.7(5)
C32 C37 H37 119.2
C36 C37 H37 119.2
C4 C5 C6 121.2(6)
C4 C5 H5 119.4
C6 C5 H5 119.4
C5 C4 C3 122.1(6)
C5 C4 H4 119.0
C3 C4 H4 119.0
C42 C41 C40 118.5(7)
C42 C41 H41 120.7
C40 C41 H41 120.7
C35 C34 C33 118.4(6)
C35 C34 H34 120.8
C33 C34 H34 120.8
C8 C7 C6 120.7(5)
C8 C7 H7 119.6
C6 C7 H7 119.6
C2 C3 C4 117.9(5)
C2 C3 H3 121.0
C4 C3 H3 121.0
C51 C52 C53 119.9(7)
C51 C52 H52 120.1
C53 C52 H52 120.1
C22 C23 H23A 109.5
C22 C23 H23B 109.5
H23A C23 H23B 109.5
C22 C23 H23C 109.5
H23A C23 H23C 109.5
H23B C23 H23C 109.5
C48 C49 C50 121.5(5)
C48 C49 H49 119.3
C50 C49 H49 119.3
C64 C57 C58 114.4(5)
C64 C57 C28 109.5(5)
C58 C57 C28 113.1(5)
C64 C57 H57 106.4
C58 C57 H57 106.4
C28 C57 H57 106.4
C54 C53 C52 121.1(7)
C54 C53 H53 119.5
C52 C53 H53 119.5
C41 C40 C39 119.8(7)
C41 C40 H40 120.1
C39 C40 H40 120.1
C63 C58 C59 114.6(7)
C63 C58 C57 125.4(5)
C59 C58 C57 119.9(7)
C38 C43 C42 119.2(6)
C38 C43 H43 120.4
C42 C43 H43 120.4
C62 C61 C60 117.8(10)
C62 C61 H61 121.1
C60 C61 H61 121.1
C54 C55 C56 120.7(7)
C54 C55 H55 119.6
C56 C55 H55 119.6
C22 C24 H24A 109.5
C22 C24 H24B 109.5
H24A C24 H24B 109.5
C22 C24 H24C 109.5
H24A C24 H24C 109.5
H24B C24 H24C 109.5
C58 C59 C60 122.1(9)
C58 C59 H59 119.0
C60 C59 H59 119.0
C55 C54 C53 118.8(6)
C55 C54 H54 120.6
C53 C54 H54 120.6
C49 C48 C47 120.2(5)
C49 C48 H48 119.9
C47 C48 H48 119.9
C61 C60 C59 120.0(9)
C61 C60 H60 120.0
C59 C60 H60 120.0
C61 C62 C63 123.7(9)
C61 C62 H62 118.2
C63 C62 H62 118.2
C64 C69 C68 121.2(7)
C64 C69 H69 119.4
C68 C69 H69 119.4
C58 C63 C62 121.7(7)
C58 C63 H63 119.1
C62 C63 H63 119.1
C69 C64 C65 120.8(7)
C69 C64 C57 123.1(6)
C65 C64 C57 116.0(6)
C64 C65 C66 115.4(8)
C64 C65 H65 122.3
C66 C65 H65 122.3
C67 C68 C69 120.3(8)
C67 C68 H68 119.9
C69 C68 H68 119.9
C68 C67 C66 119.5(8)
C68 C67 H67 120.2
C66 C67 H67 120.2
C67 C66 C65 122.5(8)
C67 C66 H66 118.7
C65 C66 H66 118.7

loop_
_geom_bond_atom_site_label_1
_geom_bond_atom_site_label_2
_geom_bond_distance
Ni1 N1 2.029(4)
Ni1 N2 2.041(4)
Ni1 Br2 2.3346(8)
Ni1 Br1 2.3466(9)
N2 C11 1.301(6)
N2 C25 1.446(5)
N1 C1 1.280(6)
N1 C13 1.449(6)
C11 C10 1.463(6)
C11 C1 1.509(6)
C26 C27 1.400(6)
C26 C25 1.418(6)
C26 C44 1.526(6)
C30 C29 1.395(6)
C30 C25 1.409(6)
C30 C31 1.535(6)
C18 C17 1.402(6)
C18 C13 1.405(6)
C18 C22 1.521(7)
C45 C50 1.404(6)
C45 C46 1.412(7)
C45 C44 1.535(6)
C56 C51 1.370(7)
C56 C55 1.402(8)
C56 H56 0.9300
C13 C14 1.410(6)
C10 C9 1.378(6)
C10 C12 1.432(7)
C32 C37 1.373(7)
C32 C33 1.389(7)
C32 C31 1.520(7)
C9 C8 1.415(7)
C9 H9 0.9300
C14 C15 1.406(6)
C14 C19 1.522(7)
C29 C28 1.393(7)
C29 H29 0.9300
C50 C49 1.379(7)
C50 H50 0.9300
C12 C6 1.396(7)
C12 C2 1.422(6)
C33 C34 1.379(8)
C33 H33 0.9300
C44 C51 1.520(6)
C44 H44 0.9800
C31 C38 1.536(7)
C31 H31 0.9800
C22 C23 1.541(7)
C22 C24 1.544(7)
C22 H22 0.9800
C8 C7 1.380(8)
C8 H8 0.9300
C36 C37 1.388(8)
C36 C35 1.391(8)
C36 H36 0.9300
C20 C19 1.532(8)
C20 H20A 0.9600
C20 H20B 0.9600
C20 H20C 0.9600
C17 C16 1.383(8)
C17 H17 0.9300
C15 C16 1.365(7)
C15 H15 0.9300
C46 C47 1.403(7)
C46 H46 0.9300
C27 C28 1.387(7)
C27 H27 0.9300
C21 C19 1.537(8)
C21 H21A 0.9600
C21 H21B 0.9600
C21 H21C 0.9600
C39 C38 1.375(8)
C39 C40 1.424(9)
C39 H39 0.9300
C19 H19 0.9800
C28 C57 1.550(7)
C1 C2 1.476(6)
C16 H16 0.9300
C47 C48 1.385(8)
C47 H47 0.9300
C6 C7 1.422(7)
C6 C5 1.423(8)
C51 C52 1.389(8)
C35 C34 1.379(9)
C35 H35 0.9300
C2 C3 1.374(7)
C38 C43 1.368(7)
C42 C41 1.332(10)
C42 C43 1.414(8)
C42 H42 0.9300
C37 H37 0.9300
C5 C4 1.375(9)
C5 H5 0.9300
C4 C3 1.425(8)
C4 H4 0.9300
C41 C40 1.363(11)
C41 H41 0.9300
C34 H34 0.9300
C7 H7 0.9300
C3 H3 0.9300
C52 C53 1.410(9)
C52 H52 0.9300
C23 H23A 0.9600
C23 H23B 0.9600
C23 H23C 0.9600
C49 C48 1.363(8)
C49 H49 0.9300
C57 C64 1.460(8)
C57 C58 1.525(9)
C57 H57 0.9800
C53 C54 1.374(11)
C53 H53 0.9300
C40 H40 0.9300
C58 C63 1.358(10)
C58 C59 1.382(10)
C43 H43 0.9300
C61 C62 1.316(12)
C61 C60 1.334(15)
C61 H61 0.9300
C55 C54 1.355(10)
C55 H55 0.9300
C24 H24A 0.9600
C24 H24B 0.9600
C24 H24C 0.9600
C59 C60 1.433(14)
C59 H59 0.9300
C54 H54 0.9300
C48 H48 0.9300
C60 H60 0.9300
C62 C63 1.389(11)
C62 H62 0.9300
C69 C64 1.395(9)
C69 C68 1.424(9)
C69 H69 0.9300
C63 H63 0.9300
C64 C65 1.422(10)
C65 C66 1.465(12)
C65 H65 0.9300
C68 C67 1.361(11)
C68 H68 0.9300
C67 C66 1.403(12)
C67 H67 0.9300
C66 H66 0.9300

loop_
_geom_torsion_atom_site_label_1
_geom_torsion_atom_site_label_2
_geom_torsion_atom_site_label_3
_geom_torsion_atom_site_label_4
_geom_torsion
N1 Ni1 N2 C11 -0.4(3)
Br2 Ni1 N2 C11 111.0(3)
Br1 Ni1 N2 C11 -108.3(3)
N1 Ni1 N2 C25 -180.0(3)
Br2 Ni1 N2 C25 -68.6(3)
Br1 Ni1 N2 C25 72.1(3)
N2 Ni1 N1 C1 1.6(3)
Br2 Ni1 N1 C1 -109.8(3)
Br1 Ni1 N1 C1 111.6(3)
N2 Ni1 N1 C13 179.9(3)
Br2 Ni1 N1 C13 68.4(3)
Br1 Ni1 N1 C13 -70.2(3)
C25 N2 C11 C10 0.8(7)
Ni1 N2 C11 C10 -178.8(4)
C25 N2 C11 C1 178.8(3)
Ni1 N2 C11 C1 -0.8(4)
C17 C18 C13 C14 1.8(7)
C22 C18 C13 C14 -177.4(4)
C17 C18 C13 N1 -176.6(4)
C22 C18 C13 N1 4.3(7)
C1 N1 C13 C18 89.0(5)
Ni1 N1 C13 C18 -89.1(5)
C1 N1 C13 C14 -89.4(5)
Ni1 N1 C13 C14 92.5(5)
N2 C11 C10 C9 -1.7(8)
C1 C11 C10 C9 -179.8(5)
N2 C11 C10 C12 177.2(4)
C1 C11 C10 C12 -0.9(4)
C29 C30 C25 C26 1.3(7)
C31 C30 C25 C26 -178.2(4)
C29 C30 C25 N2 179.6(4)
C31 C30 C25 N2 0.1(7)
C27 C26 C25 C30 -1.9(7)
C44 C26 C25 C30 176.8(4)
C27 C26 C25 N2 179.8(4)
C44 C26 C25 N2 -1.5(6)
C11 N2 C25 C30 90.9(5)
Ni1 N2 C25 C30 -89.5(5)
C11 N2 C25 C26 -90.8(5)
Ni1 N2 C25 C26 88.8(5)
C12 C10 C9 C8 1.6(6)
C11 C10 C9 C8 -179.6(4)
C18 C13 C14 C15 -2.4(7)
N1 C13 C14 C15 176.0(4)
C18 C13 C14 C19 177.1(4)
N1 C13 C14 C19 -4.6(7)
C25 C30 C29 C28 0.5(7)
C31 C30 C29 C28 180.0(5)
C46 C45 C50 C49 0.1(7)
C44 C45 C50 C49 178.4(5)
C9 C10 C12 C6 -0.7(6)
C11 C10 C12 C6 -179.8(4)
C9 C10 C12 C2 -179.9(4)
C11 C10 C12 C2 1.0(5)
C37 C32 C33 C34 0.1(8)
C31 C32 C33 C34 -179.8(5)
C27 C26 C44 C51 31.6(6)
C25 C26 C44 C51 -147.0(4)
C27 C26 C44 C45 -98.0(5)
C25 C26 C44 C45 83.4(5)
C50 C45 C44 C51 102.7(5)
C46 C45 C44 C51 -79.0(5)
C50 C45 C44 C26 -128.6(4)
C46 C45 C44 C26 49.7(5)
C37 C32 C31 C30 126.0(5)
C33 C32 C31 C30 -54.0(6)
C37 C32 C31 C38 -103.6(5)
C33 C32 C31 C38 76.3(6)
C29 C30 C31 C32 99.3(5)
C25 C30 C31 C32 -81.2(5)
C29 C30 C31 C38 -31.4(6)
C25 C30 C31 C38 148.1(4)
C17 C18 C22 C23 -57.3(6)
C13 C18 C22 C23 121.9(5)
C17 C18 C22 C24 66.9(6)
C13 C18 C22 C24 -114.0(5)
C10 C9 C8 C7 -1.8(7)
C13 C18 C17 C16 0.6(7)
C22 C18 C17 C16 179.7(5)
C13 C14 C15 C16 0.7(7)
C19 C14 C15 C16 -178.8(5)
C50 C45 C46 C47 -1.8(7)
C44 C45 C46 C47 179.9(4)
C25 C26 C27 C28 0.7(7)
C44 C26 C27 C28 -178.0(5)
C15 C14 C19 C20 57.7(6)
C13 C14 C19 C20 -121.7(5)
C15 C14 C19 C21 -67.9(6)
C13 C14 C19 C21 112.6(5)
C26 C27 C28 C29 1.1(8)
C26 C27 C28 C57 -178.3(5)
C30 C29 C28 C27 -1.7(8)
C30 C29 C28 C57 177.7(5)
C13 N1 C1 C2 -0.5(7)
Ni1 N1 C1 C2 177.9(4)
C13 N1 C1 C11 179.0(3)
Ni1 N1 C1 C11 -2.6(4)
N2 C11 C1 N1 2.4(5)
C10 C11 C1 N1 -179.1(3)
N2 C11 C1 C2 -178.0(3)
C10 C11 C1 C2 0.6(4)
C14 C15 C16 C17 1.5(9)
C18 C17 C16 C15 -2.2(8)
C45 C46 C47 C48 3.0(8)
C2 C12 C6 C7 179.1(4)
C10 C12 C6 C7 -0.1(7)
C2 C12 C6 C5 -0.6(7)
C10 C12 C6 C5 -179.8(5)
C55 C56 C51 C52 4.0(9)
C55 C56 C51 C44 -176.7(6)
C26 C44 C51 C56 -116.9(6)
C45 C44 C51 C56 11.7(7)
C26 C44 C51 C52 62.4(7)
C45 C44 C51 C52 -169.0(5)
C37 C36 C35 C34 0.7(9)
C6 C12 C2 C3 0.7(7)
C10 C12 C2 C3 179.9(4)
C6 C12 C2 C1 -179.9(4)
C10 C12 C2 C1 -0.6(5)
N1 C1 C2 C3 -1.1(9)
C11 C1 C2 C3 179.3(5)
N1 C1 C2 C12 179.6(4)
C11 C1 C2 C12 0.0(4)
C40 C39 C38 C43 0.6(11)
C40 C39 C38 C31 -175.1(7)
C32 C31 C38 C43 -12.4(7)
C30 C31 C38 C43 117.0(6)
C32 C31 C38 C39 163.0(6)
C30 C31 C38 C39 -67.6(7)
C33 C32 C37 C36 0.7(8)
C31 C32 C37 C36 -179.4(5)
C35 C36 C37 C32 -1.1(9)
C12 C6 C5 C4 -0.5(9)
C7 C6 C5 C4 179.8(6)
C6 C5 C4 C3 1.6(11)
C43 C42 C41 C40 -2.0(13)
C36 C35 C34 C33 0.0(9)
C32 C33 C34 C35 -0.4(9)
C9 C8 C7 C6 1.0(7)
C12 C6 C7 C8 -0.1(7)
C5 C6 C7 C8 179.5(5)
C12 C2 C3 C4 0.3(8)
C1 C2 C3 C4 -178.9(5)
C5 C4 C3 C2 -1.5(10)
C56 C51 C52 C53 -2.9(11)
C44 C51 C52 C53 177.8(7)
C45 C50 C49 C48 0.5(9)
C27 C28 C57 C64 -43.2(8)
C29 C28 C57 C64 137.5(6)
C27 C28 C57 C58 85.7(6)
C29 C28 C57 C58 -93.6(6)
C51 C52 C53 C54 1.3(14)
C42 C41 C40 C39 3.9(14)
C38 C39 C40 C41 -3.3(14)
C64 C57 C58 C63 111.7(7)
C28 C57 C58 C63 -14.7(8)
C64 C57 C58 C59 -72.5(9)
C28 C57 C58 C59 161.1(7)
C39 C38 C43 C42 1.3(9)
C31 C38 C43 C42 176.7(5)
C41 C42 C43 C38 -0.7(11)
C51 C56 C55 C54 -3.6(11)
C63 C58 C59 C60 -3.1(15)
C57 C58 C59 C60 -179.3(10)
C56 C55 C54 C53 1.9(13)
C52 C53 C54 C55 -0.8(14)
C50 C49 C48 C47 0.7(9)
C46 C47 C48 C49 -2.5(9)
C62 C61 C60 C59 4.4(19)
C58 C59 C60 C61 -1(2)
C60 C61 C62 C63 -4.3(17)
C59 C58 C63 C62 3.3(12)
C57 C58 C63 C62 179.3(7)
C61 C62 C63 C58 0.3(15)
C68 C69 C64 C65 2.7(10)
C68 C69 C64 C57 -176.5(6)
C58 C57 C64 C69 -20.4(8)
C28 C57 C64 C69 107.8(7)
C58 C57 C64 C65 160.3(6)
C28 C57 C64 C65 -71.5(7)
C69 C64 C65 C66 -5.1(11)
C57 C64 C65 C66 174.2(6)
C64 C69 C68 C67 0.4(12)
C69 C68 C67 C66 -0.7(13)
C68 C67 C66 C65 -2.1(14)
C64 C65 C66 C67 4.9(13)

loop_
_platon_squeeze_void_nr
_platon_squeeze_void_average_x
_platon_squeeze_void_average_y
_platon_squeeze_void_average_z
_platon_squeeze_void_volume
_platon_squeeze_void_count_electrons
_platon_squeeze_void_content
1 0.279 0.081 0.587 432 101 ' '
2 0.279 0.419 0.088 432 103 ' '
3 0.721 0.581 0.912 432 101 ' '
4 0.721 0.919 0.412 432 103 ' '
